data_4501143
loop_
_publ_author_name
'Mukherjee, Arijit'
'Desiraju, Gautam R.'

_publ_section_title
;
 Halogen Bonding and Structural Modularity in 2,3,4- and
 3,4,5-Trichlorophenol
;
_journal_issue 9
_journal_name_full 'Crystal Growth &amp; Design'
_journal_page_first 3735
_journal_paper_doi 10.1021/cg2007815
_journal_volume 11
_journal_year 2011
_chemical_formula_sum 'C24 H14 Cl10 O4'
_chemical_formula_weight 720.85
_chemical_name_common '4-chlorophenol: 3,4,5-trichlorophenol'
_chemical_name_systematic
; 
 ? 
;
_space_group_IT_number 29
_symmetry_space_group_name_Hall 'P 2c -2ac'
_symmetry_space_group_name_H-M 'P c a 21'
_atom_sites_solution_hydrogens geom
_atom_sites_solution_primary direct
_atom_sites_solution_secondary difmap
_audit_creation_method SHELXL-97
_cell_angle_alpha 90.00
_cell_angle_beta 90.00
_cell_angle_gamma 90.00
_cell_formula_units_Z 4
_cell_length_a 13.4830(14)
_cell_length_b 12.2021(12)
_cell_length_c 16.7125(17)
_cell_measurement_reflns_used 25091
_cell_measurement_temperature 150(2)
_cell_measurement_theta_max 27.6
_cell_measurement_theta_min 3.0
_cell_volume 2749.6(5)
_computing_cell_refinement
;
CrystalClear-SM Expert 2.0 rc14 (Rigaku, 2009)
;
_computing_data_collection
;
CrystalClear-SM Expert 2.0 rc14 (Rigaku, 2009)
;
_computing_data_reduction
;
CrystalClear-SM Expert 2.0 rc14 (Rigaku, 2009)
;
_computing_structure_refinement 'SHELXL-97 (Sheldrick, 1997)'
_computing_structure_solution 'SHELXS-97 (Sheldrick, 1990)'
_diffrn_ambient_temperature 150(2)
_diffrn_detector_area_resol_mean 13.6612
_diffrn_measured_fraction_theta_full 0.998
_diffrn_measured_fraction_theta_max 0.998
_diffrn_measurement_device
;
XtaLABmini: Fixed Chi 2 circle
;
_diffrn_measurement_device_type
;
Rigaku Mercury375R (2x2 bin mode)
;
_diffrn_radiation_monochromator graphite
_diffrn_radiation_source 'fine-focus sealed tube'
_diffrn_radiation_type MoK\a
_diffrn_radiation_wavelength 0.71073
_diffrn_reflns_av_R_equivalents 0.0424
_diffrn_reflns_av_sigmaI/netI 0.0234
_diffrn_reflns_limit_h_max 17
_diffrn_reflns_limit_h_min -17
_diffrn_reflns_limit_k_max 15
_diffrn_reflns_limit_k_min -15
_diffrn_reflns_limit_l_max 21
_diffrn_reflns_limit_l_min -21
_diffrn_reflns_number 25711
_diffrn_reflns_theta_full 27.48
_diffrn_reflns_theta_max 27.48
_diffrn_reflns_theta_min 3.02
_exptl_absorpt_coefficient_mu 1.047
_exptl_absorpt_correction_T_max 0.9495
_exptl_absorpt_correction_T_min 0.7442
_exptl_absorpt_correction_type multi-scan
_exptl_absorpt_process_details 'Jacobson, R. (1998) Private communication'
_exptl_crystal_colour colourless
_exptl_crystal_density_diffrn 1.741
_exptl_crystal_density_method 'not measured'
_exptl_crystal_description plate
_exptl_crystal_F_000 1440
_exptl_crystal_size_max 0.30
_exptl_crystal_size_mid 0.20
_exptl_crystal_size_min 0.05
_refine_diff_density_max 0.993
_refine_diff_density_min -0.735
_refine_diff_density_rms 0.088
_refine_ls_abs_structure_details 'Flack (1983), 3022 Friedel pairs'
_refine_ls_abs_structure_Flack 0.51(18)
_refine_ls_extinction_method none
_refine_ls_goodness_of_fit_ref 1.180
_refine_ls_hydrogen_treatment constr
_refine_ls_matrix_type full
_refine_ls_number_parameters 344
_refine_ls_number_reflns 3252
_refine_ls_number_restraints 1
_refine_ls_restrained_S_all 1.180
_refine_ls_R_factor_all 0.0395
_refine_ls_R_factor_gt 0.0382
_refine_ls_shift/su_max 0.000
_refine_ls_shift/su_mean 0.000
_refine_ls_structure_factor_coef Fsqd
_refine_ls_weighting_details 'calc w=1/[\s^2^(Fo^2^)+(0.0650P)^2^+2.3647P] where P=(Fo^2^+2Fc^2^)/3'
_refine_ls_weighting_scheme calc
_refine_ls_wR_factor_gt 0.1121
_refine_ls_wR_factor_ref 0.1130
_reflns_number_gt 3151
_reflns_number_total 3252
_reflns_threshold_expression >2sigma(I)
_cod_data_source_file cg2007815_si_009.cif
_cod_data_source_block datam
_cod_depositor_comments
;
The following automatic conversions were performed:

'_exptl_absorpt_correction_type' value 'Multi-scan' changed to
'multi-scan' according to
/home/saulius/struct/CIF-dictionaries/cif_core.dic dictionary named
'cif_core.dic' version 2.4.1 from 2010-06-29.

Automatic conversion script
Id: cif_fix_values 1715 2011-07-08 13:25:40Z adriana 
;
_cod_database_code 4501143

loop_
_symmetry_equiv_pos_as_xyz
'x, y, z'
'-x, -y, z+1/2'
'-x+1/2, y, z+1/2'
'x+1/2, -y, z'

loop_
_atom_site_label
_atom_site_type_symbol
_atom_site_fract_x
_atom_site_fract_y
_atom_site_fract_z
_atom_site_U_iso_or_equiv
_atom_site_adp_type
_atom_site_occupancy
_atom_site_symmetry_multiplicity
_atom_site_calc_flag
_atom_site_refinement_flags
Cl7 Cl 0.65974(11) 0.59348(10) 0.56231(8) 0.0342(3) Uani 1 1 d .
O2 O 0.4376(2) 0.2589(3) 0.3826(2) 0.0227(7) Uani 1 1 d .
H2O H 0.4737 0.2054 0.3704 0.034 Uiso 1 1 d R
C1 C 0.5948(3) 0.3444(4) 0.4161(3) 0.0217(9) Uani 1 1 d .
H1 H 0.6293 0.2967 0.3808 0.026 Uiso 1 1 calc R
C2 C 0.6457(3) 0.4233(4) 0.4590(3) 0.0225(9) Uani 1 1 d .
H2 H 0.7155 0.4300 0.4533 0.027 Uiso 1 1 calc R
C3 C 0.5951(4) 0.4923(4) 0.5099(3) 0.0229(9) Uani 1 1 d .
C4 C 0.4938(4) 0.4843(4) 0.5193(3) 0.0234(9) Uani 1 1 d .
H4 H 0.4598 0.5328 0.5543 0.028 Uiso 1 1 calc R
C5 C 0.4414(3) 0.4040(4) 0.4768(3) 0.0217(9) Uani 1 1 d .
H5 H 0.3718 0.3964 0.4833 0.026 Uiso 1 1 calc R
C6 C 0.4933(3) 0.3357(3) 0.4251(3) 0.0186(8) Uani 1 1 d .
Cl1 Cl 0.40295(9) 0.02061(14) 0.48421(8) 0.0360(3) Uani 1 1 d .
Cl2 Cl 0.39889(10) 0.20195(10) 0.61865(10) 0.0358(3) Uani 1 1 d .
Cl3 Cl 0.40289(10) -0.22629(12) 0.53598(9) 0.0371(3) Uani 1 1 d .
O4 O 0.4234(3) -0.1075(3) 0.8230(2) 0.0240(7) Uani 1 1 d .
H4O H 0.4029 -0.0581 0.8539 0.036 Uiso 1 1 d R
C13 C 0.4085(3) 0.0368(4) 0.7243(3) 0.0194(8) Uani 1 1 d .
H13 H 0.4083 0.0920 0.7644 0.023 Uiso 1 1 calc R
C14 C 0.4037(3) 0.0643(4) 0.6438(3) 0.0216(9) Uani 1 1 d .
C15 C 0.4043(3) -0.0146(4) 0.5842(3) 0.0231(10) Uani 1 1 d .
C16 C 0.4064(3) -0.1246(4) 0.6073(3) 0.0219(9) Uani 1 1 d .
C17 C 0.4107(3) -0.1547(4) 0.6866(3) 0.0209(9) Uani 1 1 d .
H17 H 0.4116 -0.2299 0.7013 0.025 Uiso 1 1 calc R
C18 C 0.4138(3) -0.0735(4) 0.7450(3) 0.0177(8) Uani 1 1 d .
Cl4 Cl 0.38517(9) 0.65268(12) 0.35376(9) 0.0368(3) Uani 1 1 d .
Cl5 Cl 0.46899(10) 0.47368(11) 0.23407(8) 0.0352(3) Uani 1 1 d .
Cl6 Cl 0.69569(12) 0.45090(12) 0.21287(10) 0.0449(4) Uani 1 1 d .
O1 O 0.7375(2) 0.7756(2) 0.4028(2) 0.0213(6) Uani 1 1 d .
H1O H 0.7959 0.7519 0.4035 0.032 Uiso 1 1 d R
C7 C 0.5130(3) 0.6413(4) 0.3334(3) 0.0228(9) Uani 1 1 d .
C8 C 0.5489(4) 0.5606(4) 0.2836(3) 0.0236(9) Uani 1 1 d .
C9 C 0.6515(4) 0.5524(4) 0.2748(3) 0.0252(10) Uani 1 1 d .
C10 C 0.7159(3) 0.6206(3) 0.3133(3) 0.0200(8) Uani 1 1 d .
H10 H 0.7854 0.6120 0.3070 0.024 Uiso 1 1 calc R
C11 C 0.6780(3) 0.7029(3) 0.3620(3) 0.0180(8) Uani 1 1 d .
C12 C 0.5760(3) 0.7136(4) 0.3725(3) 0.0199(8) Uani 1 1 d .
H12 H 0.5500 0.7695 0.4060 0.024 Uiso 1 1 calc R
Cl8 Cl 0.66261(9) -0.17709(11) 0.71749(8) 0.0321(3) Uani 1 1 d .
Cl9 Cl 0.65758(9) 0.06623(13) 0.78067(7) 0.0327(3) Uani 1 1 d .
Cl10 Cl 0.65261(10) 0.25810(10) 0.65385(9) 0.0346(3) Uani 1 1 d .
O3 O 0.6584(2) -0.0252(3) 0.4353(2) 0.0207(7) Uani 1 1 d .
H3O H 0.6954 -0.0788 0.4252 0.031 Uiso 1 1 d R
C19 C 0.6591(3) -0.0922(3) 0.5702(3) 0.0183(8) Uani 1 1 d .
H19 H 0.6600 -0.1659 0.5520 0.022 Uiso 1 1 calc R
C20 C 0.6577(3) -0.0063(4) 0.5159(3) 0.0164(8) Uani 1 1 d .
C21 C 0.6540(3) 0.1017(4) 0.5418(3) 0.0188(8) Uani 1 1 d .
H21 H 0.6512 0.1601 0.5043 0.023 Uiso 1 1 calc R
C22 C 0.6544(3) 0.1231(4) 0.6231(3) 0.0207(9) Uani 1 1 d .
C23 C 0.6565(3) 0.0386(4) 0.6796(3) 0.0196(8) Uani 1 1 d .
C24 C 0.6591(3) -0.0689(4) 0.6514(3) 0.0192(8) Uani 1 1 d .

loop_
_atom_site_aniso_label
_atom_site_aniso_U_11
_atom_site_aniso_U_22
_atom_site_aniso_U_33
_atom_site_aniso_U_23
_atom_site_aniso_U_13
_atom_site_aniso_U_12
Cl7 0.0449(7) 0.0313(6) 0.0266(6) -0.0017(5) -0.0012(5) -0.0164(5)
O2 0.0223(15) 0.0197(14) 0.0261(17) -0.0060(13) 0.0028(14) 0.0015(12)
C1 0.022(2) 0.022(2) 0.021(2) 0.0003(17) 0.0069(17) 0.0029(17)
C2 0.020(2) 0.022(2) 0.026(2) 0.0039(18) 0.0008(18) -0.0055(16)
C3 0.032(2) 0.020(2) 0.017(2) 0.0048(16) -0.0008(18) -0.0061(18)
C4 0.029(2) 0.021(2) 0.020(2) 0.0008(17) 0.0033(18) 0.0019(17)
C5 0.021(2) 0.022(2) 0.022(2) 0.0014(18) 0.0017(18) 0.0031(16)
C6 0.022(2) 0.0162(18) 0.018(2) 0.0025(16) -0.0003(16) -0.0011(16)
Cl1 0.0230(6) 0.0668(9) 0.0181(6) 0.0155(6) 0.0010(4) 0.0013(5)
Cl2 0.0303(6) 0.0278(6) 0.0494(8) 0.0177(6) -0.0007(6) -0.0005(5)
Cl3 0.0377(7) 0.0467(7) 0.0270(6) -0.0169(6) 0.0040(6) 0.0038(6)
O4 0.0305(17) 0.0249(16) 0.0165(15) 0.0031(12) 0.0034(13) 0.0105(13)
C13 0.0143(18) 0.022(2) 0.022(2) 0.0010(17) -0.0021(17) 0.0006(15)
C14 0.0151(19) 0.022(2) 0.027(2) 0.0080(18) 0.0020(17) 0.0031(16)
C15 0.0130(19) 0.041(3) 0.016(2) 0.0096(19) 0.0007(15) 0.0010(17)
C16 0.0165(19) 0.031(2) 0.018(2) -0.0045(18) 0.0033(16) 0.0014(17)
C17 0.0178(19) 0.020(2) 0.025(2) -0.0003(17) 0.0044(17) 0.0022(16)
C18 0.0121(18) 0.026(2) 0.0149(19) 0.0025(17) 0.0014(15) 0.0031(15)
Cl4 0.0257(6) 0.0505(8) 0.0341(6) 0.0001(6) 0.0007(5) 0.0018(5)
Cl5 0.0407(7) 0.0396(7) 0.0252(6) -0.0047(5) -0.0034(5) -0.0170(5)
Cl6 0.0424(8) 0.0397(7) 0.0527(9) -0.0178(7) 0.0112(7) -0.0023(6)
O1 0.0169(14) 0.0222(14) 0.0247(16) -0.0047(13) 0.0025(13) 0.0010(12)
C7 0.0174(19) 0.026(2) 0.025(2) 0.0084(18) -0.0008(17) 0.0015(17)
C8 0.031(2) 0.023(2) 0.017(2) 0.0063(17) -0.0038(18) -0.0074(18)
C9 0.034(3) 0.017(2) 0.024(2) 0.0008(18) 0.010(2) 0.0011(18)
C10 0.0222(19) 0.0160(18) 0.022(2) 0.0006(16) 0.0047(17) 0.0016(16)
C11 0.0206(19) 0.0157(17) 0.018(2) 0.0016(16) 0.0018(16) -0.0012(15)
C12 0.021(2) 0.0188(19) 0.020(2) 0.0008(16) -0.0006(17) 0.0001(16)
Cl8 0.0327(6) 0.0387(6) 0.0250(6) 0.0158(5) -0.0007(5) 0.0018(5)
Cl9 0.0288(6) 0.0563(8) 0.0130(5) -0.0063(5) 0.0004(4) -0.0021(5)
Cl10 0.0417(7) 0.0265(6) 0.0354(7) -0.0131(5) 0.0019(6) -0.0008(5)
O3 0.0238(16) 0.0243(16) 0.0139(14) -0.0020(12) -0.0024(12) 0.0062(12)
C19 0.0187(19) 0.0185(19) 0.018(2) -0.0023(17) -0.0013(16) 0.0019(15)
C20 0.0129(18) 0.022(2) 0.014(2) 0.0006(16) -0.0008(15) -0.0002(15)
C21 0.0170(19) 0.020(2) 0.019(2) 0.0003(17) 0.0021(16) 0.0001(15)
C22 0.018(2) 0.022(2) 0.022(2) -0.0039(18) -0.0004(16) 0.0011(16)
C23 0.0160(19) 0.033(2) 0.0097(19) -0.0028(17) -0.0004(15) 0.0023(17)
C24 0.0156(19) 0.026(2) 0.016(2) 0.0065(17) -0.0007(15) 0.0001(16)

loop_
_atom_type_symbol
_atom_type_description
_atom_type_scat_dispersion_real
_atom_type_scat_dispersion_imag
_atom_type_scat_source
C C 0.0033 0.0016 'International Tables Vol C Tables 4.2.6.8 and 6.1.1.4'
H H 0.0000 0.0000 'International Tables Vol C Tables 4.2.6.8 and 6.1.1.4'
Cl Cl 0.1484 0.1585 'International Tables Vol C Tables 4.2.6.8 and 6.1.1.4'
O O 0.0106 0.0060 'International Tables Vol C Tables 4.2.6.8 and 6.1.1.4'

loop_
_geom_angle_atom_site_label_1
_geom_angle_atom_site_label_2
_geom_angle_atom_site_label_3
_geom_angle
C6 O2 H2O 109.5
C6 C1 C2 119.2(4)
C6 C1 H1 120.4
C2 C1 H1 120.4
C3 C2 C1 120.0(4)
C3 C2 H2 120.0
C1 C2 H2 120.0
C2 C3 C4 121.2(4)
C2 C3 Cl7 119.6(4)
C4 C3 Cl7 119.2(4)
C3 C4 C5 119.4(4)
C3 C4 H4 120.3
C5 C4 H4 120.3
C6 C5 C4 118.8(4)
C6 C5 H5 120.6
C4 C5 H5 120.6
C1 C6 C5 121.4(4)
C1 C6 O2 122.0(4)
C5 C6 O2 116.6(4)
C18 O4 H4O 109.6
C14 C13 C18 118.5(4)
C14 C13 H13 120.8
C18 C13 H13 120.8
C15 C14 C13 122.0(4)
C15 C14 Cl2 119.9(4)
C13 C14 Cl2 118.1(4)
C14 C15 C16 118.0(4)
C14 C15 Cl1 121.6(4)
C16 C15 Cl1 120.5(4)
C17 C16 C15 121.5(4)
C17 C16 Cl3 118.4(4)
C15 C16 Cl3 120.0(4)
C16 C17 C18 119.2(4)
C16 C17 H17 120.4
C18 C17 H17 120.4
O4 C18 C13 122.2(4)
O4 C18 C17 117.0(4)
C13 C18 C17 120.8(4)
C11 O1 H1O 109.4
C8 C7 C12 121.6(4)
C8 C7 Cl4 121.1(4)
C12 C7 Cl4 117.2(4)
C7 C8 C9 117.7(4)
C7 C8 Cl5 120.7(4)
C9 C8 Cl5 121.6(4)
C10 C9 C8 122.5(4)
C10 C9 Cl6 120.2(4)
C8 C9 Cl6 117.3(4)
C9 C10 C11 118.9(4)
C9 C10 H10 120.5
C11 C10 H10 120.5
O1 C11 C10 122.8(4)
O1 C11 C12 116.9(4)
C10 C11 C12 120.3(4)
C7 C12 C11 119.1(4)
C7 C12 H12 120.5
C11 C12 H12 120.5
C20 O3 H3O 109.4
C20 C19 C24 119.1(4)
C20 C19 H19 120.5
C24 C19 H19 120.5
O3 C20 C19 121.1(4)
O3 C20 C21 117.9(4)
C19 C20 C21 120.9(4)
C22 C21 C20 119.1(4)
C22 C21 H21 120.5
C20 C21 H21 120.5
C21 C22 C23 121.6(4)
C21 C22 Cl10 118.2(4)
C23 C22 Cl10 120.1(4)
C24 C23 C22 117.7(4)
C24 C23 Cl9 121.0(4)
C22 C23 Cl9 121.2(4)
C19 C24 C23 121.6(4)
C19 C24 Cl8 118.1(4)
C23 C24 Cl8 120.3(4)

loop_
_geom_bond_atom_site_label_1
_geom_bond_atom_site_label_2
_geom_bond_distance
Cl7 C3 1.747(5)
O2 C6 1.395(5)
O2 H2O 0.8396
C1 C6 1.381(7)
C1 C2 1.383(7)
C1 H1 0.9500
C2 C3 1.378(7)
C2 H2 0.9500
C3 C4 1.378(7)
C4 C5 1.401(7)
C4 H4 0.9500
C5 C6 1.391(6)
C5 H5 0.9500
Cl1 C15 1.725(5)
Cl2 C14 1.733(5)
Cl3 C16 1.721(5)
O4 C18 1.374(5)
O4 H4O 0.8404
C13 C14 1.388(7)
C13 C18 1.391(6)
C13 H13 0.9500
C14 C15 1.385(7)
C15 C16 1.398(7)
C16 C17 1.377(7)
C17 C18 1.391(7)
C17 H17 0.9500
Cl4 C7 1.763(5)
Cl5 C8 1.725(5)
Cl6 C9 1.721(5)
O1 C11 1.376(5)
O1 H1O 0.8394
C7 C8 1.377(7)
C7 C12 1.388(6)
C8 C9 1.394(7)
C9 C10 1.364(7)
C10 C11 1.389(6)
C10 H10 0.9500
C11 C12 1.392(6)
C12 H12 0.9500
Cl8 C24 1.722(5)
Cl9 C23 1.722(5)
Cl10 C22 1.725(5)
O3 C20 1.367(5)
O3 H3O 0.8395
C19 C20 1.386(6)
C19 C24 1.387(7)
C19 H19 0.9500
C20 C21 1.388(6)
C21 C22 1.383(7)
C21 H21 0.9500
C22 C23 1.399(7)
C23 C24 1.395(7)

loop_
_geom_torsion_atom_site_label_1
_geom_torsion_atom_site_label_2
_geom_torsion_atom_site_label_3
_geom_torsion_atom_site_label_4
_geom_torsion
C6 C1 C2 C3 -0.1(7)
C1 C2 C3 C4 0.0(7)
C1 C2 C3 Cl7 -178.7(4)
C2 C3 C4 C5 0.6(7)
Cl7 C3 C4 C5 179.4(4)
C3 C4 C5 C6 -1.2(7)
C2 C1 C6 C5 -0.5(7)
C2 C1 C6 O2 179.0(4)
C4 C5 C6 C1 1.1(7)
C4 C5 C6 O2 -178.5(4)
C18 C13 C14 C15 -0.2(7)
C18 C13 C14 Cl2 -179.1(3)
C13 C14 C15 C16 2.3(6)
Cl2 C14 C15 C16 -178.8(3)
C13 C14 C15 Cl1 -177.5(3)
Cl2 C14 C15 Cl1 1.3(5)
C14 C15 C16 C17 -1.9(6)
Cl1 C15 C16 C17 177.9(4)
C14 C15 C16 Cl3 177.7(3)
Cl1 C15 C16 Cl3 -2.4(5)
C15 C16 C17 C18 -0.5(7)
Cl3 C16 C17 C18 179.8(3)
C14 C13 C18 O4 176.9(4)
C14 C13 C18 C17 -2.3(6)
C16 C17 C18 O4 -176.6(4)
C16 C17 C18 C13 2.6(7)
C12 C7 C8 C9 1.2(7)
Cl4 C7 C8 C9 -175.7(4)
C12 C7 C8 Cl5 -178.6(4)
Cl4 C7 C8 Cl5 4.5(6)
C7 C8 C9 C10 -0.1(7)
Cl5 C8 C9 C10 179.8(4)
C7 C8 C9 Cl6 179.7(4)
Cl5 C8 C9 Cl6 -0.5(6)
C8 C9 C10 C11 -1.3(7)
Cl6 C9 C10 C11 179.0(4)
C9 C10 C11 O1 -179.8(4)
C9 C10 C11 C12 1.5(7)
C8 C7 C12 C11 -1.0(7)
Cl4 C7 C12 C11 176.0(3)
O1 C11 C12 C7 -179.2(4)
C10 C11 C12 C7 -0.4(7)
C24 C19 C20 O3 179.5(4)
C24 C19 C20 C21 -1.5(6)
O3 C20 C21 C22 -179.3(4)
C19 C20 C21 C22 1.7(6)
C20 C21 C22 C23 -1.3(7)
C20 C21 C22 Cl10 178.6(3)
C21 C22 C23 C24 0.6(7)
Cl10 C22 C23 C24 -179.2(3)
C21 C22 C23 Cl9 179.7(3)
Cl10 C22 C23 Cl9 -0.1(5)
C20 C19 C24 C23 0.8(7)
C20 C19 C24 Cl8 -179.1(3)
C22 C23 C24 C19 -0.4(7)
Cl9 C23 C24 C19 -179.5(4)
C22 C23 C24 Cl8 179.6(3)
Cl9 C23 C24 Cl8 0.5(5)
